data_4113626
loop_
_publ_author_name
'Mark Lautens'
'Wooseok Han'
'Jack Hung-Chang Liu'

_publ_section_title
;
 MgI2-Mediated Ring Expansions of Secondary Methylenecyclopropyl Amides
;
_journal_name_full 'Journal of the American Chemical Society'
_journal_page_first 4028
_journal_page_last 4029
_journal_paper_doi 10.1021/ja028967l
_journal_volume 125
_journal_year 2003
_chemical_formula_moiety 'C17 H16 N2 O2'
_chemical_formula_sum 'C17 H16 N2 O2'
_chemical_formula_weight 280.32
_chemical_name_systematic
; 
 ? 
;
_space_group_IT_number 61
_symmetry_cell_setting orthorhombic
_symmetry_space_group_name_Hall '-P 2ac 2ab'
_symmetry_space_group_name_H-M 'P b c a'
_atom_sites_solution_hydrogens geom
_atom_sites_solution_primary direct
_atom_sites_solution_secondary difmap
_audit_creation_method SHELXL-97
_cell_angle_alpha 90.00
_cell_angle_beta 90.00
_cell_angle_gamma 90.00
_cell_formula_units_Z 8
_cell_length_a 7.4603(1)
_cell_length_b 18.4567(3)
_cell_length_c 20.7189(5)
_cell_measurement_reflns_used 16077
_cell_measurement_temperature 150(1)
_cell_measurement_theta_max 27.48
_cell_measurement_theta_min 2.55
_cell_volume 2852.84(9)
_computing_cell_refinement 'Denzo-SMN (Otwinowski & Minor, 1997)'
_computing_data_collection 'Collect (Nonius BV, 1997-2002)'
_computing_data_reduction 'Denzo-SMN (Otwinowski & Minor, 1997)'
_computing_molecular_graphics 'SHELXTL V6.12 (Sheldrick, 2001)'
_computing_publication_material 'SHELXTL V6.12 (Sheldrick, 2001)'
_computing_structure_refinement 'SHELXTL V6.12 (Sheldrick, 2001)'
_computing_structure_solution 'SHELXTL V6.12 (Sheldrick, 2001)'
_diffrn_ambient_temperature 150(2)
_diffrn_detector_area_resol_mean 9
_diffrn_measured_fraction_theta_full 0.996
_diffrn_measured_fraction_theta_max 0.996
_diffrn_measurement_device_type 'Nonius KappaCCD'
_diffrn_measurement_method '\f scans and \w scans with \k offsets'
_diffrn_radiation_monochromator graphite
_diffrn_radiation_source 'fine-focus sealed tube'
_diffrn_radiation_type MoK\a
_diffrn_radiation_wavelength 0.71073
_diffrn_reflns_av_R_equivalents 0.0426
_diffrn_reflns_av_sigmaI/netI 0.0357
_diffrn_reflns_limit_h_max 9
_diffrn_reflns_limit_h_min -9
_diffrn_reflns_limit_k_max 23
_diffrn_reflns_limit_k_min -23
_diffrn_reflns_limit_l_max 26
_diffrn_reflns_limit_l_min -26
_diffrn_reflns_number 18863
_diffrn_reflns_theta_full 27.49
_diffrn_reflns_theta_max 27.49
_diffrn_reflns_theta_min 2.96
_diffrn_standards_decay_% 0
_diffrn_standards_number 0
_exptl_absorpt_coefficient_mu 0.087
_exptl_absorpt_correction_T_max 0.983
_exptl_absorpt_correction_T_min 0.920
_exptl_absorpt_correction_type multi-scan
_exptl_absorpt_process_details
;
multi-scan from symmetry-related measurements 
 Sortav (Blessing 1995)
;
_exptl_crystal_colour colourless
_exptl_crystal_density_diffrn 1.305
_exptl_crystal_description block
_exptl_crystal_F_000 1184
_exptl_crystal_size_max 0.35
_exptl_crystal_size_mid 0.30
_exptl_crystal_size_min 0.20
_refine_diff_density_max 0.180
_refine_diff_density_min -0.167
_refine_diff_density_rms 0.036
_refine_ls_extinction_coef 0.0085(11)
_refine_ls_extinction_expression Fc^*^=kFc[1+0.001xFc^2^\l^3^/sin(2\q)]^-1/4^
_refine_ls_extinction_method SHELXL
_refine_ls_goodness_of_fit_ref 1.016
_refine_ls_hydrogen_treatment mixed
_refine_ls_matrix_type full
_refine_ls_number_parameters 196
_refine_ls_number_reflns 3258
_refine_ls_number_restraints 0
_refine_ls_restrained_S_all 1.016
_refine_ls_R_factor_all 0.0506
_refine_ls_R_factor_gt 0.0376
_refine_ls_shift/su_max 0.000
_refine_ls_shift/su_mean 0.000
_refine_ls_structure_factor_coef Fsqd
_refine_ls_weighting_details 'calc w=1/[\s^2^(Fo^2^)+(0.0406P)^2^+0.8375P] where P=(Fo^2^+2Fc^2^)/3'
_refine_ls_weighting_scheme calc
_refine_ls_wR_factor_gt 0.0904
_refine_ls_wR_factor_ref 0.0983
_reflns_number_gt 2607
_reflns_number_total 3258
_reflns_threshold_expression I>2s\(I)
_cod_data_source_file ja028967lsi20021017_040605_1.cif
_cod_data_source_block k02207
_cod_database_code 4113626

loop_
_symmetry_equiv_pos_as_xyz
'x, y, z'
'-x+1/2, -y, z+1/2'
'x+1/2, -y+1/2, -z'
'-x, y+1/2, -z+1/2'
'-x, -y, -z'
'x-1/2, y, -z-1/2'
'-x-1/2, y-1/2, z'
'x, -y-1/2, z-1/2'

loop_
_atom_site_label
_atom_site_type_symbol
_atom_site_fract_x
_atom_site_fract_y
_atom_site_fract_z
_atom_site_U_iso_or_equiv
_atom_site_adp_type
_atom_site_occupancy
_atom_site_symmetry_multiplicity
_atom_site_calc_flag
_atom_site_refinement_flags
O1 O 0.54191(13) 0.24089(5) 0.27497(4) 0.0367(2) Uani 1 1 d .
H1O H 0.138(2) 0.3013(9) 0.1673(9) 0.063(5) Uiso 1 1 d .
O2 O 0.18357(12) 0.33265(5) 0.13651(4) 0.0304(2) Uani 1 1 d .
N1 N 0.44999(13) 0.22313(5) 0.16905(4) 0.0243(2) Uani 1 1 d .
N2 N 0.30274(14) 0.12921(5) 0.11807(5) 0.0289(2) Uani 1 1 d .
C1 C 0.53491(17) 0.26001(6) 0.21788(6) 0.0283(3) Uani 1 1 d .
C2 C 0.61350(18) 0.32487(7) 0.18893(7) 0.0340(3) Uani 1 1 d .
H2A H 0.6830 0.3597 0.2116 0.041 Uiso 1 1 calc R
C3 C 0.57399(17) 0.32818(6) 0.12660(6) 0.0300(3) Uani 1 1 d .
C4 C 0.45448(16) 0.26533(6) 0.10867(5) 0.0244(3) Uani 1 1 d .
H4A H 0.5113 0.2361 0.0735 0.029 Uiso 1 1 calc R
C5 C 0.6345(2) 0.38446(7) 0.07949(7) 0.0409(3) Uani 1 1 d .
H5A H 0.7297 0.4138 0.0990 0.061 Uiso 1 1 calc R
H5B H 0.5331 0.4157 0.0681 0.061 Uiso 1 1 calc R
H5C H 0.6804 0.3608 0.0405 0.061 Uiso 1 1 calc R
C6 C 0.26246(16) 0.28876(6) 0.08831(5) 0.0236(2) Uani 1 1 d .
H6A H 0.1878 0.2441 0.0835 0.028 Uiso 1 1 calc R
C7 C 0.26223(15) 0.32836(6) 0.02427(5) 0.0240(2) Uani 1 1 d .
C8 C 0.17878(17) 0.39547(6) 0.01801(6) 0.0293(3) Uani 1 1 d .
H8A H 0.1203 0.4166 0.0541 0.035 Uiso 1 1 calc R
C9 C 0.18055(18) 0.43187(7) -0.04085(6) 0.0348(3) Uani 1 1 d .
H9A H 0.1240 0.4778 -0.0446 0.042 Uiso 1 1 calc R
C10 C 0.26398(18) 0.40166(8) -0.09384(6) 0.0354(3) Uani 1 1 d .
H10A H 0.2664 0.4270 -0.1337 0.042 Uiso 1 1 calc R
C11 C 0.34421(18) 0.33426(7) -0.08872(6) 0.0329(3) Uani 1 1 d .
H11A H 0.3997 0.3129 -0.1253 0.039 Uiso 1 1 calc R
C12 C 0.34349(16) 0.29793(6) -0.03002(6) 0.0280(3) Uani 1 1 d .
H12A H 0.3990 0.2518 -0.0268 0.034 Uiso 1 1 calc R
C13 C 0.38586(16) 0.15115(6) 0.17139(5) 0.0244(2) Uani 1 1 d .
C14 C 0.41610(18) 0.10637(6) 0.22468(6) 0.0324(3) Uani 1 1 d .
H14A H 0.4752 0.1239 0.2622 0.039 Uiso 1 1 calc R
C15 C 0.3567(2) 0.03551(7) 0.22079(6) 0.0383(3) Uani 1 1 d .
H15A H 0.3766 0.0033 0.2558 0.046 Uiso 1 1 calc R
C16 C 0.2684(2) 0.01141(6) 0.16602(7) 0.0377(3) Uani 1 1 d .
H16A H 0.2257 -0.0370 0.1628 0.045 Uiso 1 1 calc R
C17 C 0.24464(19) 0.06026(6) 0.11647(7) 0.0347(3) Uani 1 1 d .
H17A H 0.1835 0.0443 0.0789 0.042 Uiso 1 1 calc R

loop_
_atom_site_aniso_label
_atom_site_aniso_U_11
_atom_site_aniso_U_22
_atom_site_aniso_U_33
_atom_site_aniso_U_23
_atom_site_aniso_U_13
_atom_site_aniso_U_12
O1 0.0518(6) 0.0343(5) 0.0240(5) 0.0001(4) -0.0094(4) -0.0058(4)
O2 0.0398(5) 0.0264(4) 0.0249(4) 0.0027(3) 0.0096(4) 0.0046(4)
N1 0.0303(5) 0.0219(4) 0.0207(5) 0.0007(4) -0.0025(4) -0.0018(4)
N2 0.0343(6) 0.0226(5) 0.0297(5) -0.0031(4) -0.0046(4) 0.0010(4)
C1 0.0330(6) 0.0267(6) 0.0254(6) -0.0015(5) -0.0047(5) 0.0001(5)
C2 0.0370(7) 0.0283(6) 0.0368(7) -0.0010(5) -0.0076(6) -0.0077(5)
C3 0.0284(6) 0.0274(6) 0.0344(7) 0.0027(5) -0.0014(5) -0.0036(5)
C4 0.0280(6) 0.0242(5) 0.0210(6) 0.0022(4) 0.0011(4) -0.0016(5)
C5 0.0399(8) 0.0375(7) 0.0451(8) 0.0118(6) -0.0027(6) -0.0126(6)
C6 0.0273(6) 0.0221(5) 0.0216(5) 0.0002(4) 0.0030(5) 0.0002(4)
C7 0.0244(6) 0.0246(5) 0.0229(6) 0.0013(4) -0.0006(5) -0.0031(4)
C8 0.0320(6) 0.0283(6) 0.0275(6) 0.0023(5) 0.0010(5) 0.0014(5)
C9 0.0360(7) 0.0332(6) 0.0353(7) 0.0095(5) -0.0017(6) 0.0015(5)
C10 0.0343(7) 0.0455(7) 0.0265(6) 0.0114(5) -0.0023(5) -0.0055(6)
C11 0.0312(6) 0.0449(7) 0.0226(6) -0.0006(5) 0.0022(5) -0.0044(6)
C12 0.0290(6) 0.0297(6) 0.0252(6) -0.0002(5) 0.0004(5) -0.0001(5)
C13 0.0274(6) 0.0208(5) 0.0250(6) -0.0019(4) 0.0018(5) 0.0015(4)
C14 0.0445(7) 0.0257(6) 0.0270(6) 0.0015(5) -0.0008(5) -0.0006(5)
C15 0.0557(9) 0.0259(6) 0.0333(7) 0.0054(5) 0.0043(6) 0.0008(6)
C16 0.0471(8) 0.0208(5) 0.0452(8) -0.0037(5) 0.0038(6) -0.0033(5)
C17 0.0405(7) 0.0246(6) 0.0390(7) -0.0071(5) -0.0048(6) 0.0002(5)

loop_
_atom_type_symbol
_atom_type_description
_atom_type_scat_dispersion_real
_atom_type_scat_dispersion_imag
_atom_type_scat_source
C C 0.0033 0.0016 'International Tables Vol C Tables 4.2.6.8 and 6.1.1.4'
H H 0.0000 0.0000 'International Tables Vol C Tables 4.2.6.8 and 6.1.1.4'
O O 0.0106 0.0060 'International Tables Vol C Tables 4.2.6.8 and 6.1.1.4'
N N 0.0061 0.0033 'International Tables Vol C Tables 4.2.6.8 and 6.1.1.4'

loop_
_geom_angle_atom_site_label_1
_geom_angle_atom_site_label_2
_geom_angle_atom_site_label_3
_geom_angle
C1 N1 C13 126.63(10)
C1 N1 C4 110.65(9)
C13 N1 C4 122.26(9)
C13 N2 C17 117.31(11)
O1 C1 N1 125.65(11)
O1 C1 C2 127.58(11)
N1 C1 C2 106.77(10)
C3 C2 C1 110.38(11)
C2 C3 C5 126.92(12)
C2 C3 C4 109.61(11)
C5 C3 C4 123.47(11)
N1 C4 C3 102.16(9)
N1 C4 C6 110.88(9)
C3 C4 C6 113.41(9)
O2 C6 C7 109.98(9)
O2 C6 C4 110.56(9)
C7 C6 C4 111.90(9)
C8 C7 C12 118.50(10)
C8 C7 C6 120.75(10)
C12 C7 C6 120.75(10)
C7 C8 C9 120.43(11)
C10 C9 C8 120.41(12)
C9 C10 C11 119.82(11)
C10 C11 C12 119.95(12)
C11 C12 C7 120.87(11)
N2 C13 C14 123.46(11)
N2 C13 N1 114.56(10)
C14 C13 N1 121.91(10)
C15 C14 C13 117.48(12)
C14 C15 C16 120.25(12)
C17 C16 C15 117.46(11)
N2 C17 C16 124.03(12)

loop_
_geom_bond_atom_site_label_1
_geom_bond_atom_site_label_2
_geom_bond_distance
O1 C1 1.2355(14)
O2 C6 1.4142(13)
N1 C1 1.3742(14)
N1 C13 1.4128(14)
N1 C4 1.4740(14)
N2 C13 1.3301(15)
N2 C17 1.3448(15)
C1 C2 1.4617(17)
C2 C3 1.3259(18)
C3 C5 1.4953(17)
C3 C4 1.5095(16)
C4 C6 1.5547(16)
C6 C7 1.5149(15)
C7 C8 1.3923(16)
C7 C12 1.3959(16)
C8 C9 1.3924(17)
C9 C10 1.3796(19)
C10 C11 1.3845(19)
C11 C12 1.3887(17)
C13 C14 1.3975(16)
C14 C15 1.3831(17)
C15 C16 1.3856(19)
C16 C17 1.3778(18)

loop_
_geom_hbond_atom_site_label_D
_geom_hbond_atom_site_label_H
_geom_hbond_atom_site_label_A
_geom_hbond_distance_DH
_geom_hbond_distance_HA
_geom_hbond_distance_DA
_geom_hbond_angle_DHA
_geom_hbond_site_symmetry_A
O2 H1O O1 0.926(19) 1.785(19) 2.7109(12) 177.9(18) 6_556
